data_1573314
_journal_paper_doi 10.1039/D4CP03313B
_chemical_formula_moiety 'C20 H10 N2 O S'
_chemical_formula_sum 'C20 H10 N2 O S'
_chemical_formula_weight 326.36
_chemical_name_common R2
_chemical_name_systematic 2-((5-(dibenzo[b,d]furan-4-yl)thiophen-2-yl)methylene)malononitrile
_space_group_crystal_system monoclinic
_space_group_IT_number 14
_space_group_name_Hall '-P 2yn'
_space_group_name_H-M_alt 'P 1 21/n 1'
_atom_sites_solution_hydrogens geom
_atom_sites_solution_primary dual
_audit_creation_date 2024-04-23
_audit_creation_method
;
Olex2 1.5
(compiled 2023.08.24 svn.re1ec1418 for OlexSys, GUI svn.r6817)
;
_audit_update_record
;
2024-05-01 deposited with the CCDC.	2024-11-27 downloaded from the CCDC.
;
_cell_angle_alpha 90
_cell_angle_beta 92.7345(5)
_cell_angle_gamma 90
_cell_formula_units_Z 8
_cell_length_a 8.54080(4)
_cell_length_b 16.20195(11)
_cell_length_c 22.03161(13)
_cell_measurement_reflns_used 22832
_cell_measurement_temperature 99.99(10)
_cell_measurement_theta_max 79.6740
_cell_measurement_theta_min 3.3720
_cell_volume 3045.21(3)
_computing_cell_refinement 'CrysAlisPro 1.171.43.98a (Rigaku OD, 2023)'
_computing_data_collection 'CrysAlisPro system (CCD 43.103a 64-bit (release 20-12-2023))'
_computing_data_reduction 'CrysAlisPro 1.171.43.98a (Rigaku OD, 2023)'
_computing_molecular_graphics 'Olex2 1.5 (Dolomanov et al., 2009)'
_computing_publication_material 'Olex2 1.5 (Dolomanov et al., 2009)'
_computing_structure_refinement 'SHELXL 2019/1 (Sheldrick, 2015)'
_computing_structure_solution 'SHELXT 2018/2 (Sheldrick, 2018)'
_diffrn_ambient_environment N~2~
_diffrn_ambient_temperature 99.99(10)
_diffrn_detector 'Hybrid Pixel Array Detector'
_diffrn_detector_area_resol_mean 10.0000
_diffrn_detector_type HyPix
_diffrn_measured_fraction_theta_full 1.000
_diffrn_measured_fraction_theta_max 1.000
_diffrn_measurement_details
;
List of Runs (angles in degrees, time in seconds):

  # Type    Start    End  Width  t~exp~   \w     \q     \k     \f   Frames
#--------------------------------------------------------------------------
  1  \w    101.00 178.00   0.50    0.10    --  113.25  81.00 -41.00  154
  2  \w    101.00 172.00   0.50    0.10    --  113.25  30.00 -90.00  142
  3  \w    100.00 165.00   0.50    0.10    --  113.25  15.00-120.00  130
  4  \w    106.00 178.00   0.50    0.10    --  113.25  61.00 120.00  144
  5  \w    -27.00  12.00   0.50    0.05    --   47.72 -19.00  30.00   78
  6  \w     42.00  75.00   0.50    0.10    --  113.25 -61.00  60.00   66
  7  \w     42.00  75.00   0.50    0.10    --  113.25 -61.00  90.00   66
  8  \w     42.00  75.00   0.50    0.10    --  113.25 -61.00 -30.00   66
  9  \w     42.00  67.00   0.50    0.10    --  113.25 -61.00 -60.00   50
 10  \w     46.00  74.00   0.50    0.10    --  113.25 -61.00  30.00   56
 11  \w     49.00  75.00   0.50    0.10    --  113.25 -61.00 -90.00   52
 12  \w     42.00  75.00   0.50    0.10    --  113.25 -61.00-120.00   66
 13  \w     42.00  75.00   0.50    0.10    --  113.25 -61.00-150.00   66
 14  \w     44.00  86.00   0.50    0.10    --  113.25-125.00-150.00   84
 15  \w     50.00  86.00   0.50    0.10    --  113.25-125.00-180.00   72
 16  \w     42.00  96.00   0.50    0.10    --  113.25 -95.00-120.00  108
 17  \w     42.00 138.00   0.50    0.10    --  113.25 -81.00-164.00  192
 18  \w     57.00  83.00   0.50    0.10    --  113.25 -95.00 -90.00   52
 19  \w     62.00  93.00   0.50    0.10    --  113.25 -95.00  90.00   62
 20  \w     50.00  94.00   0.50    0.10    --  113.25 -95.00  30.00   88
 21  \w     57.00 108.00   0.50    0.10    --  113.25-125.00 -30.00  102
 22  \w    -21.00  72.00   0.50    0.05    --   47.72 -81.00-164.00  186
 23  \w    -13.00  28.00   0.50    0.05    --  -47.72  19.00 -90.00   82
 24  \w    -72.00  25.00   0.50    0.05    --  -47.72  81.00 -41.00  194
 25  \w   -116.00 -19.00   0.50    0.10    --  -91.75  81.00 -41.00  194
 26  \w    -13.00  28.00   0.50    0.05    --  -47.72  19.00-120.00   82
 27  \w    -49.00 -20.00   0.50    0.10    --  -91.75  45.00 150.00   58
 28  \w   -121.00 -35.00   0.50    0.05    --  -47.72 -38.00 120.00  172
 29  \w   -163.00 -79.00   0.50    0.10    --  -91.75 -81.00-164.00  168
;
_diffrn_measurement_device 'four-circle diffractometer'
_diffrn_measurement_device_type 'XtaLAB Synergy, Dualflex, HyPix'
_diffrn_measurement_method '\w scans'
_diffrn_orient_matrix_type 'CrysAlisPro convention (1999,Acta A55,543-557)'
_diffrn_orient_matrix_UB_11 0.0231098000
_diffrn_orient_matrix_UB_12 0.0182347000
_diffrn_orient_matrix_UB_13 -0.0675978000
_diffrn_orient_matrix_UB_21 -0.0958270000
_diffrn_orient_matrix_UB_22 0.0800759000
_diffrn_orient_matrix_UB_23 0.0050051000
_diffrn_orient_matrix_UB_31 0.1513509000
_diffrn_orient_matrix_UB_32 0.0479341000
_diffrn_orient_matrix_UB_33 0.0174084000
_diffrn_radiation_monochromator mirror
_diffrn_radiation_probe x-ray
_diffrn_radiation_type 'Cu K\a'
_diffrn_radiation_wavelength 1.54184
_diffrn_reflns_av_R_equivalents 0.0292
_diffrn_reflns_av_unetI/netI 0.0210
_diffrn_reflns_Laue_measured_fraction_full 1.000
_diffrn_reflns_Laue_measured_fraction_max 1.000
_diffrn_reflns_limit_h_max 10
_diffrn_reflns_limit_h_min -8
_diffrn_reflns_limit_k_max 20
_diffrn_reflns_limit_k_min -18
_diffrn_reflns_limit_l_max 27
_diffrn_reflns_limit_l_min -26
_diffrn_reflns_number 31779
_diffrn_reflns_point_group_measured_fraction_full 1.000
_diffrn_reflns_point_group_measured_fraction_max 1.000
_diffrn_reflns_theta_full 67.684
_diffrn_reflns_theta_max 74.476
_diffrn_reflns_theta_min 3.387
_diffrn_source 'micro-focus sealed X-ray tube'
_diffrn_source_current '1 mA'
_diffrn_source_type 'PhotonJet (Cu) X-ray Source'
_diffrn_source_voltage '50 kV'
_exptl_absorpt_coefficient_mu 1.950
_exptl_absorpt_correction_T_max 1.000
_exptl_absorpt_correction_T_min 0.438
_exptl_absorpt_correction_type gaussian
_exptl_absorpt_process_details
;
CrysAlisPro 1.171.43.98a (Rigaku Oxford Diffraction, 2023) 
Numerical absorption correction based on gaussian integration over 
a multifaceted crystal model 
Empirical absorption correction using spherical harmonics, 
implemented in SCALE3 ABSPACK scaling algorithm.
;
_exptl_crystal_colour yellow
_exptl_crystal_colour_primary yellow
_exptl_crystal_density_diffrn 1.424
_exptl_crystal_description block
_exptl_crystal_F_000 1344
_exptl_crystal_preparation 'Semiconducting material'
_exptl_crystal_recrystallization_method 'Re-crystallisation from solvent: Chloroform'
_exptl_crystal_size_max 0.867
_exptl_crystal_size_mid 0.184
_exptl_crystal_size_min 0.112
_refine_diff_density_max 0.297
_refine_diff_density_min -0.298
_refine_diff_density_rms 0.045
_refine_ls_extinction_coef 0.00047(8)
_refine_ls_extinction_expression Fc^*^=kFc[1+0.001xFc^2^\l^3^/sin(2\q)]^-1/4^
_refine_ls_extinction_method 'SHELXL-2019/1 (Sheldrick 2019)'
_refine_ls_goodness_of_fit_ref 1.058
_refine_ls_hydrogen_treatment constr
_refine_ls_matrix_type full
_refine_ls_number_parameters 434
_refine_ls_number_reflns 6222
_refine_ls_number_restraints 0
_refine_ls_restrained_S_all 1.058
_refine_ls_R_factor_all 0.0319
_refine_ls_R_factor_gt 0.0304
_refine_ls_shift/su_max 0.001
_refine_ls_shift/su_mean 0.000
_refine_ls_structure_factor_coef Fsqd
_refine_ls_weighting_details 'w=1/[\s^2^(Fo^2^)+(0.0507P)^2^+0.7668P] where P=(Fo^2^+2Fc^2^)/3'
_refine_ls_weighting_scheme calc
_refine_ls_wR_factor_gt 0.0847
_refine_ls_wR_factor_ref 0.0860
_reflns_Friedel_coverage 0.000
_reflns_number_gt 5855
_reflns_number_total 6222
_reflns_threshold_expression 'I > 2\s(I)'
_cod_data_source_file d4cp03313b2.cif
_cod_data_source_block sn_r2
_cod_database_code 1573314
_shelx_shelxl_version_number 2019/1
_chemical_oxdiff_formula C20H10N2OS
_shelx_space_group_comment
;
The symmetry employed for this shelxl refinement is uniquely defined
by the following loop, which should always be used as a source of
symmetry information in preference to the above space-group names.
They are only intended as comments.
;
_shelx_estimated_absorpt_t_max 0.811
_shelx_estimated_absorpt_t_min 0.283
_olex2_refinement_description
;
1. Fixed Uiso
 At 1.2 times of:
  All C(H) groups
2.a Aromatic/amide H refined with riding coordinates:
 C5(H5), C6(H6), C7(H7), C8(H8), C10(H10), C11(H11), C12(H12), C14(H14),
 C15(H15), C17(H17), C5B(H5B), C6B(H6B), C7B(H7B), C8B(H8B), C10B(H10B),
 C11B(H11B), C12B(H12B), C14B(H14B), C15B(H15B), C17B(H17B)
;
_olex2_submission_original_sample_id SNB_240423_SDc_R2
_olex2_submission_special_instructions 'No special instructions were received'
_oxdiff_exptl_absorpt_empirical_details
;
Empirical correction (ABSPACK) includes:
- Absorption correction using spherical harmonics
- Frame scaling
- Detector area scaling
;
_oxdiff_exptl_absorpt_empirical_full_max 1.649
_oxdiff_exptl_absorpt_empirical_full_min 0.807

loop_
_space_group_symop_operation_xyz
'x, y, z'
'-x+1/2, y+1/2, -z+1/2'
'-x, -y, -z'
'x-1/2, -y-1/2, z-1/2'

loop_
_atom_site_label
_atom_site_type_symbol
_atom_site_fract_x
_atom_site_fract_y
_atom_site_fract_z
_atom_site_U_iso_or_equiv
_atom_site_adp_type
_atom_site_occupancy
_atom_site_site_symmetry_order
_atom_site_calc_flag
_atom_site_refinement_flags_posn
_atom_site_refinement_flags_adp
_atom_site_refinement_flags_occupancy
_atom_site_disorder_assembly
_atom_site_disorder_group
S1 S 0.52809(3) 0.46549(2) 0.86595(2) 0.01807(9) Uani 1 1 d . . . . .
O1 O 0.79276(9) 0.34746(5) 0.70523(4) 0.01858(17) Uani 1 1 d . . . . .
N1 N 0.12996(13) 0.38034(7) 1.06832(5) 0.0314(3) Uani 1 1 d . . . . .
N2 N 0.32940(13) 0.57844(7) 0.96503(5) 0.0293(2) Uani 1 1 d . . . . .
C1 C 0.78482(12) 0.43108(7) 0.71671(5) 0.0168(2) Uani 1 1 d . . . . .
C2 C 0.86716(12) 0.47676(7) 0.67471(5) 0.0181(2) Uani 1 1 d . . . . .
C3 C 0.93064(12) 0.41662(7) 0.63386(5) 0.0184(2) Uani 1 1 d . . . . .
C4 C 0.88121(12) 0.34001(7) 0.65435(5) 0.0187(2) Uani 1 1 d . . . . .
C5 C 1.02010(13) 0.42002(8) 0.58231(5) 0.0209(2) Uani 1 1 d . . . . .
H5 H 1.055438 0.471373 0.567289 0.025 Uiso 1 1 calc R U . . .
C6 C 1.05599(13) 0.34652(8) 0.55366(5) 0.0232(2) Uani 1 1 d . . . . .
H6 H 1.116925 0.347750 0.518706 0.028 Uiso 1 1 calc R U . . .
C7 C 1.00383(14) 0.27065(8) 0.57544(5) 0.0244(2) Uani 1 1 d . . . . .
H7 H 1.030066 0.221352 0.554902 0.029 Uiso 1 1 calc R U . . .
C8 C 0.91437(14) 0.26582(8) 0.62652(5) 0.0230(2) Uani 1 1 d . . . . .
H8 H 0.878172 0.214572 0.641431 0.028 Uiso 1 1 calc R U . . .
C9 C 0.70187(12) 0.46636(7) 0.76335(5) 0.0176(2) Uani 1 1 d . . . . .
C10 C 0.70743(14) 0.55287(8) 0.76556(6) 0.0216(2) Uani 1 1 d . . . . .
H10 H 0.653862 0.580620 0.796394 0.026 Uiso 1 1 calc R U . . .
C11 C 0.78846(14) 0.59962(8) 0.72428(6) 0.0242(2) Uani 1 1 d . . . . .
H11 H 0.788322 0.658075 0.727620 0.029 Uiso 1 1 calc R U . . .
C12 C 0.86932(13) 0.56269(7) 0.67844(5) 0.0217(2) Uani 1 1 d . . . . .
H12 H 0.924475 0.594906 0.650444 0.026 Uiso 1 1 calc R U . . .
C13 C 0.61346(12) 0.41784(7) 0.80564(5) 0.0174(2) Uani 1 1 d . . . . .
C14 C 0.58167(13) 0.33417(7) 0.80482(5) 0.0205(2) Uani 1 1 d . . . . .
H14 H 0.618492 0.297520 0.775019 0.025 Uiso 1 1 calc R U . . .
C15 C 0.48987(13) 0.30897(7) 0.85228(5) 0.0212(2) Uani 1 1 d . . . . .
H15 H 0.458668 0.253367 0.858126 0.025 Uiso 1 1 calc R U . . .
C16 C 0.44884(13) 0.37317(7) 0.89000(5) 0.0191(2) Uani 1 1 d . . . . .
C17 C 0.35391(13) 0.36313(7) 0.94068(5) 0.0201(2) Uani 1 1 d . . . . .
H17 H 0.327833 0.307716 0.950033 0.024 Uiso 1 1 calc R U . . .
C18 C 0.29480(13) 0.42141(8) 0.97784(5) 0.0198(2) Uani 1 1 d . . . . .
C19 C 0.20308(14) 0.39783(8) 1.02779(5) 0.0230(2) Uani 1 1 d . . . . .
C20 C 0.31536(13) 0.50851(8) 0.97037(5) 0.0213(2) Uani 1 1 d . . . . .
S1B S 0.45224(3) 0.44129(2) 0.62515(2) 0.01739(8) Uani 1 1 d . . . . .
O1B O 0.14598(9) 0.32219(5) 0.77395(4) 0.01820(17) Uani 1 1 d . . . . .
N1B N 0.81610(12) 0.35848(6) 0.41239(5) 0.0259(2) Uani 1 1 d . . . . .
N2B N 0.68984(12) 0.55033(6) 0.53839(5) 0.0227(2) Uani 1 1 d . . . . .
C1B C 0.17658(12) 0.40537(7) 0.76908(5) 0.0171(2) Uani 1 1 d . . . . .
C2B C 0.10595(12) 0.45080(7) 0.81444(5) 0.0182(2) Uani 1 1 d . . . . .
C3B C 0.02586(12) 0.39046(7) 0.85059(5) 0.0184(2) Uani 1 1 d . . . . .
C4B C 0.05409(12) 0.31433(7) 0.82379(5) 0.0185(2) Uani 1 1 d . . . . .
C5B C -0.06359(13) 0.39336(8) 0.90199(5) 0.0212(2) Uani 1 1 d . . . . .
H5B H -0.084703 0.444408 0.921171 0.025 Uiso 1 1 calc R U . . .
C6B C -0.12103(13) 0.31949(8) 0.92440(5) 0.0238(2) Uani 1 1 d . . . . .
H6B H -0.181340 0.320267 0.959530 0.029 Uiso 1 1 calc R U . . .
C7B C -0.09144(14) 0.24416(8) 0.89607(6) 0.0245(3) Uani 1 1 d . . . . .
H7B H -0.132857 0.194756 0.912109 0.029 Uiso 1 1 calc R U . . .
C8B C -0.00245(13) 0.24023(8) 0.84482(5) 0.0224(2) Uani 1 1 d . . . . .
H8B H 0.018304 0.189345 0.825341 0.027 Uiso 1 1 calc R U . . .
C9B C 0.26651(12) 0.44087(7) 0.72441(5) 0.0176(2) Uani 1 1 d . . . . .
C10B C 0.27959(13) 0.52707(7) 0.72763(5) 0.0212(2) Uani 1 1 d . . . . .
H10B H 0.337824 0.554901 0.698180 0.025 Uiso 1 1 calc R U . . .
C11B C 0.21035(14) 0.57345(8) 0.77242(6) 0.0244(2) Uani 1 1 d . . . . .
H11B H 0.223277 0.631683 0.772833 0.029 Uiso 1 1 calc R U . . .
C12B C 0.12287(14) 0.53636(8) 0.81646(6) 0.0224(2) Uani 1 1 d . . . . .
H12B H 0.076128 0.568233 0.846942 0.027 Uiso 1 1 calc R U . . .
C13B C 0.34032(12) 0.39252(7) 0.67772(5) 0.0179(2) Uani 1 1 d . . . . .
C14B C 0.33538(14) 0.30840(7) 0.66775(5) 0.0223(2) Uani 1 1 d . . . . .
H14B H 0.280145 0.271053 0.692172 0.027 Uiso 1 1 calc R U . . .
C15B C 0.41996(14) 0.28376(7) 0.61802(5) 0.0229(2) Uani 1 1 d . . . . .
H15B H 0.426894 0.228015 0.605037 0.027 Uiso 1 1 calc R U . . .
C16B C 0.49262(13) 0.34859(7) 0.58956(5) 0.0186(2) Uani 1 1 d . . . . .
C17B C 0.58508(13) 0.33897(7) 0.53801(5) 0.0193(2) Uani 1 1 d . . . . .
H17B H 0.590262 0.284447 0.522367 0.023 Uiso 1 1 calc R U . . .
C18B C 0.66714(12) 0.39671(7) 0.50791(5) 0.0183(2) Uani 1 1 d . . . . .
C19B C 0.74983(13) 0.37472(7) 0.45502(5) 0.0203(2) Uani 1 1 d . . . . .
C20B C 0.67880(12) 0.48180(8) 0.52519(5) 0.0188(2) Uani 1 1 d . . . . .

loop_
_atom_site_aniso_label
_atom_site_aniso_U_11
_atom_site_aniso_U_22
_atom_site_aniso_U_33
_atom_site_aniso_U_23
_atom_site_aniso_U_13
_atom_site_aniso_U_12
S1 0.01913(14) 0.01805(15) 0.01737(14) -0.00093(10) 0.00439(10) -0.00206(10)
O1 0.0219(4) 0.0164(4) 0.0177(4) 0.0003(3) 0.0043(3) 0.0010(3)
N1 0.0396(6) 0.0245(6) 0.0314(6) -0.0016(4) 0.0161(5) -0.0046(5)
N2 0.0375(6) 0.0231(6) 0.0283(6) -0.0012(4) 0.0116(4) -0.0033(5)
C1 0.0160(5) 0.0168(5) 0.0175(5) 0.0007(4) -0.0008(4) 0.0005(4)
C2 0.0154(5) 0.0213(6) 0.0175(5) 0.0000(4) -0.0002(4) -0.0002(4)
C3 0.0159(5) 0.0216(6) 0.0175(5) -0.0006(4) -0.0003(4) -0.0001(4)
C4 0.0174(5) 0.0222(6) 0.0166(5) -0.0004(4) 0.0015(4) 0.0021(4)
C5 0.0173(5) 0.0260(6) 0.0194(5) 0.0011(5) 0.0024(4) -0.0014(4)
C6 0.0197(5) 0.0312(7) 0.0189(5) -0.0022(5) 0.0029(4) 0.0013(5)
C7 0.0237(5) 0.0259(6) 0.0236(6) -0.0055(5) 0.0022(4) 0.0038(5)
C8 0.0257(6) 0.0200(6) 0.0235(6) -0.0005(5) 0.0027(4) 0.0010(5)
C9 0.0164(5) 0.0187(6) 0.0175(5) 0.0003(4) -0.0002(4) 0.0005(4)
C10 0.0230(5) 0.0202(6) 0.0222(6) -0.0015(4) 0.0058(4) -0.0001(4)
C11 0.0288(6) 0.0162(5) 0.0280(6) 0.0000(5) 0.0052(5) -0.0015(5)
C12 0.0223(5) 0.0203(6) 0.0227(6) 0.0023(4) 0.0034(4) -0.0033(4)
C13 0.0158(5) 0.0194(5) 0.0171(5) 0.0001(4) 0.0008(4) 0.0016(4)
C14 0.0218(5) 0.0190(6) 0.0212(5) 0.0004(4) 0.0045(4) 0.0023(4)
C15 0.0233(5) 0.0179(5) 0.0227(6) 0.0025(4) 0.0033(4) 0.0004(4)
C16 0.0180(5) 0.0195(5) 0.0198(5) 0.0017(4) 0.0015(4) -0.0007(4)
C17 0.0194(5) 0.0204(6) 0.0206(5) 0.0022(4) 0.0016(4) -0.0022(4)
C18 0.0183(5) 0.0226(6) 0.0187(5) 0.0008(4) 0.0028(4) -0.0032(4)
C19 0.0252(6) 0.0198(6) 0.0244(6) -0.0021(5) 0.0052(5) -0.0020(4)
C20 0.0205(5) 0.0266(7) 0.0172(5) -0.0027(4) 0.0050(4) -0.0021(5)
S1B 0.01830(14) 0.01716(15) 0.01704(14) -0.00034(9) 0.00428(10) 0.00019(9)
O1B 0.0198(4) 0.0174(4) 0.0177(4) 0.0007(3) 0.0047(3) 0.0000(3)
N1B 0.0299(5) 0.0230(5) 0.0255(5) -0.0017(4) 0.0097(4) 0.0006(4)
N2B 0.0261(5) 0.0204(5) 0.0217(5) 0.0002(4) 0.0042(4) 0.0018(4)
C1B 0.0158(5) 0.0173(5) 0.0179(5) 0.0002(4) -0.0007(4) 0.0009(4)
C2B 0.0160(5) 0.0220(6) 0.0166(5) 0.0005(4) 0.0006(4) 0.0022(4)
C3B 0.0157(5) 0.0216(6) 0.0179(5) 0.0012(4) -0.0007(4) 0.0013(4)
C4B 0.0163(5) 0.0227(6) 0.0166(5) 0.0015(4) 0.0013(4) 0.0016(4)
C5B 0.0189(5) 0.0269(6) 0.0179(5) -0.0003(4) 0.0018(4) 0.0030(4)
C6B 0.0206(5) 0.0325(7) 0.0185(5) 0.0040(5) 0.0036(4) 0.0022(5)
C7B 0.0222(5) 0.0265(6) 0.0250(6) 0.0081(5) 0.0031(4) 0.0001(5)
C8B 0.0225(5) 0.0211(6) 0.0236(6) 0.0023(5) 0.0025(4) 0.0016(4)
C9B 0.0163(5) 0.0194(6) 0.0170(5) 0.0012(4) 0.0007(4) 0.0016(4)
C10B 0.0215(5) 0.0206(6) 0.0217(6) 0.0015(4) 0.0050(4) 0.0005(4)
C11B 0.0286(6) 0.0169(6) 0.0282(6) -0.0013(5) 0.0055(5) 0.0010(5)
C12B 0.0241(6) 0.0207(6) 0.0228(6) -0.0035(4) 0.0036(5) 0.0031(4)
C13B 0.0159(5) 0.0198(6) 0.0180(5) 0.0022(4) 0.0012(4) 0.0011(4)
C14B 0.0252(6) 0.0187(6) 0.0236(6) 0.0026(4) 0.0073(4) 0.0017(4)
C15B 0.0260(6) 0.0182(6) 0.0248(6) -0.0003(5) 0.0058(5) 0.0025(5)
C16B 0.0181(5) 0.0190(5) 0.0189(5) -0.0002(4) 0.0019(4) 0.0024(4)
C17B 0.0193(5) 0.0194(5) 0.0191(5) -0.0013(4) 0.0003(4) 0.0032(4)
C18B 0.0177(5) 0.0201(5) 0.0174(5) -0.0012(4) 0.0023(4) 0.0036(4)
C19B 0.0216(5) 0.0178(5) 0.0217(6) 0.0004(4) 0.0025(4) 0.0006(4)
C20B 0.0168(5) 0.0238(6) 0.0160(5) 0.0029(4) 0.0034(4) 0.0026(4)

loop_
_atom_type_symbol
_atom_type_description
_atom_type_scat_dispersion_real
_atom_type_scat_dispersion_imag
_atom_type_scat_source
C C 0.0181 0.0091 'International Tables Vol C Tables 4.2.6.8 and 6.1.1.4'
H H 0.0000 0.0000 'International Tables Vol C Tables 4.2.6.8 and 6.1.1.4'
N N 0.0311 0.0180 'International Tables Vol C Tables 4.2.6.8 and 6.1.1.4'
O O 0.0492 0.0322 'International Tables Vol C Tables 4.2.6.8 and 6.1.1.4'
S S 0.3331 0.5567 'International Tables Vol C Tables 4.2.6.8 and 6.1.1.4'

loop_
_exptl_crystal_face_index_h
_exptl_crystal_face_index_k
_exptl_crystal_face_index_l
_exptl_crystal_face_perp_dist
0 0 1 0.0549
0 0 -1 0.0574
1 1 1 0.2861
-1 -1 -1 0.3452
0 2 1 0.0689
0 -2 -1 0.0647

loop_
_geom_angle_atom_site_label_1
_geom_angle_atom_site_label_2
_geom_angle_atom_site_label_3
_geom_angle
_geom_angle_site_symmetry_1
_geom_angle_site_symmetry_3
_geom_angle_publ_flag
C13 S1 C16 91.99(5) . . ?
C1 O1 C4 105.48(8) . . ?
O1 C1 C2 111.54(10) . . ?
O1 C1 C9 124.54(10) . . ?
C9 C1 C2 123.90(11) . . ?
C1 C2 C3 105.64(10) . . ?
C12 C2 C1 119.62(10) . . ?
C12 C2 C3 134.71(11) . . ?
C4 C3 C2 105.64(10) . . ?
C4 C3 C5 118.92(11) . . ?
C5 C3 C2 135.43(11) . . ?
O1 C4 C3 111.69(10) . . ?
C8 C4 O1 124.36(10) . . ?
C8 C4 C3 123.94(11) . . ?
C3 C5 H5 120.8 . . ?
C6 C5 C3 118.42(11) . . ?
C6 C5 H5 120.8 . . ?
C5 C6 H6 119.5 . . ?
C5 C6 C7 121.08(11) . . ?
C7 C6 H6 119.5 . . ?
C6 C7 H7 119.3 . . ?
C8 C7 C6 121.48(11) . . ?
C8 C7 H7 119.3 . . ?
C4 C8 C7 116.16(11) . . ?
C4 C8 H8 121.9 . . ?
C7 C8 H8 121.9 . . ?
C1 C9 C10 114.61(10) . . ?
C1 C9 C13 123.07(10) . . ?
C10 C9 C13 122.31(10) . . ?
C9 C10 H10 118.7 . . ?
C11 C10 C9 122.52(11) . . ?
C11 C10 H10 118.7 . . ?
C10 C11 H11 119.3 . . ?
C12 C11 C10 121.43(11) . . ?
C12 C11 H11 119.3 . . ?
C2 C12 H12 121.0 . . ?
C11 C12 C2 117.91(11) . . ?
C11 C12 H12 121.0 . . ?
C9 C13 S1 120.08(9) . . ?
C14 C13 S1 110.99(8) . . ?
C14 C13 C9 128.92(10) . . ?
C13 C14 H14 123.4 . . ?
C13 C14 C15 113.18(10) . . ?
C15 C14 H14 123.4 . . ?
C14 C15 H15 123.3 . . ?
C16 C15 C14 113.33(11) . . ?
C16 C15 H15 123.3 . . ?
C15 C16 S1 110.50(9) . . ?
C15 C16 C17 123.73(11) . . ?
C17 C16 S1 125.77(9) . . ?
C16 C17 H17 115.3 . . ?
C18 C17 C16 129.41(11) . . ?
C18 C17 H17 115.3 . . ?
C17 C18 C19 120.57(11) . . ?
C17 C18 C20 124.25(10) . . ?
C20 C18 C19 115.18(10) . . ?
N1 C19 C18 178.73(14) . . ?
N2 C20 C18 178.71(13) . . ?
C13B S1B C16B 92.02(5) . . ?
C1B O1B C4B 105.57(8) . . ?
O1B C1B C2B 111.63(9) . . ?
O1B C1B C9B 124.67(10) . . ?
C9B C1B C2B 123.70(11) . . ?
C1B C2B C3B 105.52(10) . . ?
C12B C2B C1B 119.86(11) . . ?
C12B C2B C3B 134.62(11) . . ?
C4B C3B C2B 105.54(10) . . ?
C4B C3B C5B 119.06(11) . . ?
C5B C3B C2B 135.40(11) . . ?
O1B C4B C3B 111.74(10) . . ?
C8B C4B O1B 124.45(10) . . ?
C8B C4B C3B 123.81(11) . . ?
C3B C5B H5B 120.8 . . ?
C6B C5B C3B 118.30(11) . . ?
C6B C5B H5B 120.8 . . ?
C5B C6B H6B 119.4 . . ?
C5B C6B C7B 121.14(11) . . ?
C7B C6B H6B 119.4 . . ?
C6B C7B H7B 119.4 . . ?
C8B C7B C6B 121.25(11) . . ?
C8B C7B H7B 119.4 . . ?
C4B C8B C7B 116.43(11) . . ?
C4B C8B H8B 121.8 . . ?
C7B C8B H8B 121.8 . . ?
C1B C9B C10B 114.74(10) . . ?
C1B C9B C13B 122.99(10) . . ?
C10B C9B C13B 122.27(10) . . ?
C9B C10B H10B 118.8 . . ?
C11B C10B C9B 122.48(11) . . ?
C11B C10B H10B 118.8 . . ?
C10B C11B H11B 119.3 . . ?
C12B C11B C10B 121.45(11) . . ?
C12B C11B H11B 119.3 . . ?
C2B C12B H12B 121.1 . . ?
C11B C12B C2B 117.78(11) . . ?
C11B C12B H12B 121.1 . . ?
C9B C13B S1B 119.88(9) . . ?
C14B C13B S1B 111.00(8) . . ?
C14B C13B C9B 129.11(10) . . ?
C13B C14B H14B 123.4 . . ?
C13B C14B C15B 113.16(10) . . ?
C15B C14B H14B 123.4 . . ?
C14B C15B H15B 123.3 . . ?
C16B C15B C14B 113.41(11) . . ?
C16B C15B H15B 123.3 . . ?
C15B C16B S1B 110.41(8) . . ?
C15B C16B C17B 123.78(11) . . ?
C17B C16B S1B 125.81(9) . . ?
C16B C17B H17B 115.4 . . ?
C18B C17B C16B 129.23(11) . . ?
C18B C17B H17B 115.4 . . ?
C17B C18B C19B 120.64(11) . . ?
C17B C18B C20B 124.28(10) . . ?
C20B C18B C19B 115.08(10) . . ?
N1B C19B C18B 178.85(13) . . ?
N2B C20B C18B 178.94(12) . . ?

loop_
_geom_bond_atom_site_label_1
_geom_bond_atom_site_label_2
_geom_bond_distance
_geom_bond_site_symmetry_2
_geom_bond_publ_flag
S1 C13 1.7279(11) . ?
S1 C16 1.7350(12) . ?
O1 C1 1.3804(13) . ?
O1 C4 1.3866(13) . ?
N1 C19 1.1493(16) . ?
N2 C20 1.1461(17) . ?
C1 C2 1.4003(15) . ?
C1 C9 1.3979(15) . ?
C2 C3 1.4491(16) . ?
C2 C12 1.3947(16) . ?
C3 C4 1.3933(16) . ?
C3 C5 1.3997(15) . ?
C4 C8 1.3848(16) . ?
C5 H5 0.9500 . ?
C5 C6 1.3889(17) . ?
C6 H6 0.9500 . ?
C6 C7 1.4001(18) . ?
C7 H7 0.9500 . ?
C7 C8 1.3923(16) . ?
C8 H8 0.9500 . ?
C9 C10 1.4033(16) . ?
C9 C13 1.4571(15) . ?
C10 H10 0.9500 . ?
C10 C11 1.3927(17) . ?
C11 H11 0.9500 . ?
C11 C12 1.3862(17) . ?
C12 H12 0.9500 . ?
C13 C14 1.3824(16) . ?
C14 H14 0.9500 . ?
C14 C15 1.3974(16) . ?
C15 H15 0.9500 . ?
C15 C16 1.3867(17) . ?
C16 C17 1.4203(15) . ?
C17 H17 0.9500 . ?
C17 C18 1.3624(17) . ?
C18 C19 1.4328(16) . ?
C18 C20 1.4324(17) . ?
S1B C13B 1.7278(11) . ?
S1B C16B 1.7365(12) . ?
O1B C1B 1.3779(14) . ?
O1B C4B 1.3856(13) . ?
N1B C19B 1.1500(16) . ?
N2B C20B 1.1505(16) . ?
C1B C2B 1.4007(15) . ?
C1B C9B 1.4004(15) . ?
C2B C3B 1.4525(16) . ?
C2B C12B 1.3942(17) . ?
C3B C4B 1.3935(16) . ?
C3B C5B 1.3967(15) . ?
C4B C8B 1.3822(16) . ?
C5B H5B 0.9500 . ?
C5B C6B 1.3928(18) . ?
C6B H6B 0.9500 . ?
C6B C7B 1.3994(18) . ?
C7B H7B 0.9500 . ?
C7B C8B 1.3924(16) . ?
C8B H8B 0.9500 . ?
C9B C10B 1.4026(16) . ?
C9B C13B 1.4599(15) . ?
C10B H10B 0.9500 . ?
C10B C11B 1.3942(16) . ?
C11B H11B 0.9500 . ?
C11B C12B 1.3893(17) . ?
C12B H12B 0.9500 . ?
C13B C14B 1.3808(16) . ?
C14B H14B 0.9500 . ?
C14B C15B 1.3990(16) . ?
C15B H15B 0.9500 . ?
C15B C16B 1.3851(16) . ?
C16B C17B 1.4226(15) . ?
C17B H17B 0.9500 . ?
C17B C18B 1.3603(16) . ?
C18B C19B 1.4359(15) . ?
C18B C20B 1.4324(16) . ?

loop_
_geom_torsion_atom_site_label_1
_geom_torsion_atom_site_label_2
_geom_torsion_atom_site_label_3
_geom_torsion_atom_site_label_4
_geom_torsion
_geom_torsion_site_symmetry_1
_geom_torsion_site_symmetry_2
_geom_torsion_site_symmetry_3
_geom_torsion_site_symmetry_4
_geom_torsion_publ_flag
S1 C13 C14 C15 -0.08(13) . . . . ?
S1 C16 C17 C18 5.58(18) . . . . ?
O1 C1 C2 C3 0.21(12) . . . . ?
O1 C1 C2 C12 178.66(9) . . . . ?
O1 C1 C9 C10 -178.61(10) . . . . ?
O1 C1 C9 C13 0.06(17) . . . . ?
O1 C4 C8 C7 179.37(10) . . . . ?
C1 O1 C4 C3 0.65(12) . . . . ?
C1 O1 C4 C8 -178.30(11) . . . . ?
C1 C2 C3 C4 0.19(11) . . . . ?
C1 C2 C3 C5 178.72(12) . . . . ?
C1 C2 C12 C11 -0.04(16) . . . . ?
C1 C9 C10 C11 0.36(17) . . . . ?
C1 C9 C13 S1 174.46(8) . . . . ?
C1 C9 C13 C14 -7.02(18) . . . . ?
C2 C1 C9 C10 -0.34(16) . . . . ?
C2 C1 C9 C13 178.33(10) . . . . ?
C2 C3 C4 O1 -0.53(12) . . . . ?
C2 C3 C4 C8 178.43(11) . . . . ?
C2 C3 C5 C6 -178.39(12) . . . . ?
C3 C2 C12 C11 177.85(12) . . . . ?
C3 C4 C8 C7 0.54(17) . . . . ?
C3 C5 C6 C7 0.22(17) . . . . ?
C4 O1 C1 C2 -0.52(11) . . . . ?
C4 O1 C1 C9 177.93(10) . . . . ?
C4 C3 C5 C6 -0.01(16) . . . . ?
C5 C3 C4 O1 -179.35(9) . . . . ?
C5 C3 C4 C8 -0.39(17) . . . . ?
C5 C6 C7 C8 -0.06(18) . . . . ?
C6 C7 C8 C4 -0.31(17) . . . . ?
C9 C1 C2 C3 -178.26(10) . . . . ?
C9 C1 C2 C12 0.19(17) . . . . ?
C9 C10 C11 C12 -0.24(19) . . . . ?
C9 C13 C14 C15 -178.71(11) . . . . ?
C10 C9 C13 S1 -6.98(15) . . . . ?
C10 C9 C13 C14 171.55(11) . . . . ?
C10 C11 C12 C2 0.07(18) . . . . ?
C12 C2 C3 C4 -177.92(12) . . . . ?
C12 C2 C3 C5 0.6(2) . . . . ?
C13 S1 C16 C15 0.49(9) . . . . ?
C13 S1 C16 C17 -179.04(10) . . . . ?
C13 C9 C10 C11 -178.32(11) . . . . ?
C13 C14 C15 C16 0.46(15) . . . . ?
C14 C15 C16 S1 -0.62(13) . . . . ?
C14 C15 C16 C17 178.91(10) . . . . ?
C15 C16 C17 C18 -173.88(12) . . . . ?
C16 S1 C13 C9 178.54(9) . . . . ?
C16 S1 C13 C14 -0.23(9) . . . . ?
C16 C17 C18 C19 -178.73(11) . . . . ?
C16 C17 C18 C20 2.33(19) . . . . ?
S1B C13B C14B C15B -0.43(13) . . . . ?
S1B C16B C17B C18B 3.97(18) . . . . ?
O1B C1B C2B C3B 0.40(12) . . . . ?
O1B C1B C2B C12B -179.43(10) . . . . ?
O1B C1B C9B C10B 178.86(10) . . . . ?
O1B C1B C9B C13B -0.71(17) . . . . ?
O1B C4B C8B C7B 179.22(10) . . . . ?
C1B O1B C4B C3B -0.03(11) . . . . ?
C1B O1B C4B C8B -179.72(10) . . . . ?
C1B C2B C3B C4B -0.39(12) . . . . ?
C1B C2B C3B C5B 178.98(12) . . . . ?
C1B C2B C12B C11B 0.19(17) . . . . ?
C1B C9B C10B C11B 0.95(16) . . . . ?
C1B C9B C13B S1B -178.85(8) . . . . ?
C1B C9B C13B C14B 1.19(18) . . . . ?
C2B C1B C9B C10B -0.91(16) . . . . ?
C2B C1B C9B C13B 179.52(10) . . . . ?
C2B C3B C4B O1B 0.27(12) . . . . ?
C2B C3B C4B C8B 179.97(10) . . . . ?
C2B C3B C5B C6B -179.28(12) . . . . ?
C3B C2B C12B C11B -179.58(12) . . . . ?
C3B C4B C8B C7B -0.44(17) . . . . ?
C3B C5B C6B C7B -0.53(17) . . . . ?
C4B O1B C1B C2B -0.24(11) . . . . ?
C4B O1B C1B C9B 179.96(10) . . . . ?
C4B C3B C5B C6B 0.03(16) . . . . ?
C5B C3B C4B O1B -179.23(9) . . . . ?
C5B C3B C4B C8B 0.47(17) . . . . ?
C5B C6B C7B C8B 0.57(18) . . . . ?
C6B C7B C8B C4B -0.08(17) . . . . ?
C9B C1B C2B C3B -179.80(10) . . . . ?
C9B C1B C2B C12B 0.37(17) . . . . ?
C9B C10B C11B C12B -0.46(19) . . . . ?
C9B C13B C14B C15B 179.53(11) . . . . ?
C10B C9B C13B S1B 1.61(15) . . . . ?
C10B C9B C13B C14B -178.35(11) . . . . ?
C10B C11B C12B C2B -0.15(18) . . . . ?
C12B C2B C3B C4B 179.40(13) . . . . ?
C12B C2B C3B C5B -1.2(2) . . . . ?
C13B S1B C16B C15B 0.37(9) . . . . ?
C13B S1B C16B C17B 179.63(10) . . . . ?
C13B C9B C10B C11B -179.48(11) . . . . ?
C13B C14B C15B C16B 0.73(15) . . . . ?
C14B C15B C16B S1B -0.69(13) . . . . ?
C14B C15B C16B C17B -179.96(11) . . . . ?
C15B C16B C17B C18B -176.87(12) . . . . ?
C16B S1B C13B C9B -179.93(9) . . . . ?
C16B S1B C13B C14B 0.03(9) . . . . ?
C16B C17B C18B C19B -177.91(11) . . . . ?
C16B C17B C18B C20B 2.05(19) . . . . ?

loop_
_exptl_oxdiff_crystal_face_indexfrac_h
_exptl_oxdiff_crystal_face_indexfrac_k
_exptl_oxdiff_crystal_face_indexfrac_l
_exptl_oxdiff_crystal_face_x
_exptl_oxdiff_crystal_face_y
_exptl_oxdiff_crystal_face_z
0.0001 -0.0001 1.0007 -0.0676 0.0050 0.0174
-0.0001 0.0001 -1.0007 0.0676 -0.0050 -0.0174
0.9992 1.0009 1.0014 -0.0263 -0.0106 0.2166
-0.9992 -1.0009 -1.0014 0.0263 0.0106 -0.2166
-0.0003 2.0005 1.0004 -0.0312 0.1652 0.1133
0.0003 -2.0005 -1.0004 0.0312 -0.1652 -0.1133
